data_1569122
loop_
_publ_author_name
'Lei, Zhen'
'Zhao, Pei'
'Pei, Xiao-Li'
'Ube, Hitoshi'
'Ehara, Masahiro'
'Shionoya, Mitsuhiko'

_publ_section_title
;
 Photoluminescence control by atomically precise surface metallization of
 C-centered hexagold(i) clusters using N-heterocyclic carbenes.
;
_journal_issue 23
_journal_name_full 'Chemical science'
_journal_page_first 6207
_journal_page_last 6215
_journal_paper_doi 10.1039/d3sc01976d
_journal_volume 14
_journal_year 2023
_chemical_formula_moiety 'C19 H17 N4, Cl, H2 O'
_chemical_formula_sum 'C19 H19 Cl N4 O'
_chemical_formula_weight 354.83
_space_group_crystal_system monoclinic
_space_group_IT_number 14
_space_group_name_Hall '-P 2yn'
_space_group_name_H-M_alt 'P 1 21/n 1'
_atom_sites_solution_hydrogens mixed
_atom_sites_solution_primary dual
_audit_creation_date 2021-04-12
_audit_creation_method
;
Olex2 1.3
(compiled 2020.11.12 svn.r5f609507 for OlexSys, GUI svn.r6272)
;
_audit_update_record
;
2022-09-21 deposited with the CCDC.	2023-04-28 downloaded from the CCDC.
;
_cell_angle_alpha 90
_cell_angle_beta 105.9170(10)
_cell_angle_gamma 90
_cell_formula_units_Z 4
_cell_length_a 13.3991(2)
_cell_length_b 9.82400(10)
_cell_length_c 13.8269(2)
_cell_measurement_reflns_used 7268
_cell_measurement_temperature 93(2)
_cell_measurement_theta_max 71.6740
_cell_measurement_theta_min 3.4680
_cell_volume 1750.29(4)
_computing_cell_refinement 'CrysAlisPro 1.171.39.46e (Rigaku OD, 2018)'
_computing_data_collection 'CrysAlisPro 1.171.39.46e (Rigaku OD, 2018)'
_computing_data_reduction 'CrysAlisPro 1.171.39.46e (Rigaku OD, 2018)'
_computing_molecular_graphics 'Olex2 1.3 (Dolomanov et al., 2009)'
_computing_publication_material 'Olex2 1.3 (Dolomanov et al., 2009)'
_computing_structure_refinement 'SHELXL 2018/3 (Sheldrick, 2015)'
_computing_structure_solution 'SHELXT 2014/5 (Sheldrick, 2014)'
_diffrn_ambient_temperature 93(2)
_diffrn_detector 'CCD plate'
_diffrn_measured_fraction_theta_full 0.999
_diffrn_measured_fraction_theta_max 0.973
_diffrn_measurement_details
;
List of Runs (angles in degrees, time in seconds):

  # Type    Start    End  Width  t~exp~   \w     \q     \k     \f   Frames
#--------------------------------------------------------------------------
  1  \w      2.00  28.00   0.50    0.50    --    0.00  38.00-180.00   52
  2  \w    -88.00  10.00   0.50    0.50    --    0.00 -57.00   0.00  196
  3  \w    -24.00  26.00   0.50    0.50    --    0.00 -57.00 120.00  100
  4  \w    -68.00 -35.00   0.50    0.50    --    0.00 -57.00 120.00   66
  5  \w    152.00 178.00   0.50    0.50    --   95.70  61.00-180.00   52
  6  \w      6.00  36.00   0.50    0.50    --   95.70 -45.00-150.00   60
  7  \w     46.00 129.00   0.50    0.50    --   95.70 -77.00-180.00  166
  8  \w    106.00 144.00   0.50    0.50    --   95.70  61.00-180.00   76
  9  \w      7.00 117.00   0.50    0.50    --   95.70 -61.00  30.00  220
 10  \w     87.00 120.00   0.50    0.50    --   95.70 -45.00-150.00   66
 11  \w     61.00 174.00   0.50    0.50    --   95.70  77.00 -30.00  226
 12  \w     72.00 122.00   0.50    0.50    --   95.70 -61.00-180.00  100
 13  \w     71.00 149.00   0.50    0.50    --   95.70 -15.00 150.00  156
 14  \w     26.00  51.00   0.50    0.50    --   95.70 -15.00 150.00   50
;
_diffrn_measurement_device 'four-circle diffractometer'
_diffrn_measurement_device_type 'XtaLAB AFC12 (RINC): Kappa single'
_diffrn_measurement_method '\w scans'
_diffrn_orient_matrix_type 'CrysAlisPro convention (1999,Acta A55,543-557)'
_diffrn_orient_matrix_UB_11 0.1078647000
_diffrn_orient_matrix_UB_12 0.0346863000
_diffrn_orient_matrix_UB_13 -0.0125115000
_diffrn_orient_matrix_UB_21 -0.0400151000
_diffrn_orient_matrix_UB_22 0.1410598000
_diffrn_orient_matrix_UB_23 -0.0419176000
_diffrn_orient_matrix_UB_31 0.0323356000
_diffrn_orient_matrix_UB_32 0.0591928000
_diffrn_orient_matrix_UB_33 0.1073051000
_diffrn_radiation_monochromator mirror
_diffrn_radiation_probe x-ray
_diffrn_radiation_type 'Cu K\a'
_diffrn_radiation_wavelength 1.54184
_diffrn_reflns_av_R_equivalents 0.0176
_diffrn_reflns_av_unetI/netI 0.0170
_diffrn_reflns_Laue_measured_fraction_full 0.999
_diffrn_reflns_Laue_measured_fraction_max 0.973
_diffrn_reflns_limit_h_max 15
_diffrn_reflns_limit_h_min -16
_diffrn_reflns_limit_k_max 11
_diffrn_reflns_limit_k_min -11
_diffrn_reflns_limit_l_max 17
_diffrn_reflns_limit_l_min -13
_diffrn_reflns_number 8598
_diffrn_reflns_point_group_measured_fraction_full 0.999
_diffrn_reflns_point_group_measured_fraction_max 0.973
_diffrn_reflns_theta_full 67.684
_diffrn_reflns_theta_max 72.121
_diffrn_reflns_theta_min 4.070
_diffrn_source 'Rotating-anode X-ray tube (dual wavelength)'
_diffrn_source_type 'Rigaku (Cu) X-ray DW Source'
_exptl_absorpt_coefficient_mu 2.047
_exptl_absorpt_correction_T_max 1.00000
_exptl_absorpt_correction_T_min 0.67967
_exptl_absorpt_correction_type multi-scan
_exptl_absorpt_process_details
;
CrysAlisPro 1.171.39.46e (Rigaku Oxford Diffraction, 2018)
Empirical absorption correction using spherical harmonics,
 implemented in SCALE3 ABSPACK scaling algorithm.
;
_exptl_crystal_colour colorless
_exptl_crystal_density_diffrn 1.347
_exptl_crystal_description block
_exptl_crystal_F_000 744
_exptl_crystal_size_max 0.10
_exptl_crystal_size_mid 0.08
_exptl_crystal_size_min 0.08
_refine_diff_density_max 0.570
_refine_diff_density_min -0.450
_refine_diff_density_rms 0.062
_refine_ls_extinction_method none
_refine_ls_goodness_of_fit_ref 1.037
_refine_ls_hydrogen_treatment constr
_refine_ls_matrix_type full
_refine_ls_number_parameters 229
_refine_ls_number_reflns 3359
_refine_ls_number_restraints 0
_refine_ls_restrained_S_all 1.037
_refine_ls_R_factor_all 0.0401
_refine_ls_R_factor_gt 0.0393
_refine_ls_shift/su_max 0.001
_refine_ls_shift/su_mean 0.000
_refine_ls_structure_factor_coef Fsqd
_refine_ls_weighting_details 'w=1/[\s^2^(Fo^2^)+(0.0550P)^2^+1.1710P] where P=(Fo^2^+2Fc^2^)/3'
_refine_ls_weighting_scheme calc
_refine_ls_wR_factor_gt 0.1039
_refine_ls_wR_factor_ref 0.1045
_reflns_Friedel_coverage 0.000
_reflns_number_gt 3247
_reflns_number_total 3359
_reflns_threshold_expression 'I > 2\s(I)'
_cod_data_source_file d3sc01976d2.cif
_cod_data_source_block BIPc2-HCl
_cod_depositor_comments 'Adding full bibliography for 1569121--1569126.cif.'
_cod_database_code 1569122
_shelx_shelxl_version_number 2018/3
_shelx_space_group_comment
;
The symmetry employed for this shelxl refinement is uniquely defined
by the following loop, which should always be used as a source of
symmetry information in preference to the above space-group names.
They are only intended as comments.
;
_reflns_odcompleteness_completeness 99.94
_reflns_odcompleteness_iscentric 1
_reflns_odcompleteness_theta 66.97
_olex2_refinement_description
;
1.a Free rotating group:
 O1(H1A,H1B)
1.b Secondary CH2 refined with riding coordinates:
 C10(H10A,H10B), C17(H17A,H17B)
1.c Aromatic/amide H refined with riding coordinates:
 C1(H1), C4(H4), C5(H5), C6(H6), C7(H7), C12(H12), C13(H13), C14(H14),
 C15(H15), C19(H19), C20(H20), C21(H21), C22(H22)
;
_olex2_submission_special_instructions 'No special instructions were received'
_oxdiff_exptl_absorpt_empirical_details
;
Empirical correction (ABSPACK) includes:
- Absorption correction using spherical harmonics
- Frame scaling
;
_oxdiff_exptl_absorpt_empirical_full_max 2.047
_oxdiff_exptl_absorpt_empirical_full_min 0.643

loop_
_space_group_symop_operation_xyz
'x, y, z'
'-x+1/2, y+1/2, -z+1/2'
'-x, -y, -z'
'x-1/2, -y-1/2, z-1/2'

loop_
_atom_site_label
_atom_site_type_symbol
_atom_site_fract_x
_atom_site_fract_y
_atom_site_fract_z
_atom_site_U_iso_or_equiv
_atom_site_adp_type
_atom_site_occupancy
_atom_site_site_symmetry_order
_atom_site_calc_flag
_atom_site_refinement_flags_posn
_atom_site_refinement_flags_adp
_atom_site_refinement_flags_occupancy
_atom_site_disorder_assembly
_atom_site_disorder_group
Cl1 Cl 0.83447(3) 0.47685(4) 0.83138(3) 0.02819(13) Uani 1 1 d . . . . .
O1 O 0.69725(11) 0.22008(15) 0.82932(10) 0.0384(3) Uani 1 1 d G . . . .
H1A H 0.695556 0.158729 0.785549 0.058 Uiso 1 1 d G U . . .
H1B H 0.743768 0.278159 0.827685 0.058 Uiso 1 1 d G U . . .
N2 N 0.53582(10) 0.58288(13) 0.71397(9) 0.0205(3) Uani 1 1 d . . . . .
N9 N 0.47893(10) 0.38707(13) 0.64662(10) 0.0235(3) Uani 1 1 d . . . . .
N16 N 0.35989(11) 0.22515(14) 0.74344(10) 0.0253(3) Uani 1 1 d . . . . .
N23 N 0.53943(11) 0.64624(14) 0.93419(10) 0.0276(3) Uani 1 1 d . . . . .
C1 C 0.54589(12) 0.44853(17) 0.72298(12) 0.0232(3) Uani 1 1 d . . . . .
H1 H 0.593090 0.403894 0.775316 0.028 Uiso 1 1 calc R U . . .
C3 C 0.45721(11) 0.61136(16) 0.62667(11) 0.0197(3) Uani 1 1 d . . . . .
C4 C 0.41773(12) 0.73383(16) 0.58161(11) 0.0226(3) Uani 1 1 d . . . . .
H4 H 0.442920 0.817483 0.609276 0.027 Uiso 1 1 calc R U . . .
C5 C 0.33870(13) 0.72383(18) 0.49314(12) 0.0273(4) Uani 1 1 d . . . . .
H5 H 0.309777 0.803138 0.460512 0.033 Uiso 1 1 calc R U . . .
C6 C 0.30096(13) 0.59764(19) 0.45126(12) 0.0292(4) Uani 1 1 d . . . . .
H6 H 0.247576 0.595728 0.391824 0.035 Uiso 1 1 calc R U . . .
C7 C 0.34078(13) 0.47609(18) 0.49575(13) 0.0267(4) Uani 1 1 d . . . . .
H7 H 0.315805 0.392396 0.467979 0.032 Uiso 1 1 calc R U . . .
C8 C 0.42040(12) 0.48614(16) 0.58448(12) 0.0217(3) Uani 1 1 d . . . . .
C10 C 0.46814(14) 0.24006(17) 0.62946(14) 0.0298(4) Uani 1 1 d . . . . .
H10A H 0.530495 0.195104 0.668928 0.036 Uiso 1 1 calc R U . . .
H10B H 0.461554 0.221439 0.559086 0.036 Uiso 1 1 calc R U . . .
C11 C 0.37541(12) 0.18152(15) 0.65697(11) 0.0215(3) Uani 1 1 d . . . . .
C12 C 0.31494(13) 0.08394(17) 0.59618(12) 0.0269(3) Uani 1 1 d . . . . .
H12 H 0.327615 0.058609 0.535823 0.032 Uiso 1 1 calc R U . . .
C13 C 0.23521(14) 0.02478(17) 0.62699(14) 0.0313(4) Uani 1 1 d . . . . .
H13 H 0.193454 -0.041747 0.588039 0.038 Uiso 1 1 calc R U . . .
C14 C 0.21887(13) 0.06626(18) 0.71639(14) 0.0310(4) Uani 1 1 d . . . . .
H14 H 0.166790 0.026999 0.739838 0.037 Uiso 1 1 calc R U . . .
C15 C 0.28141(13) 0.16748(18) 0.77071(13) 0.0291(4) Uani 1 1 d . . . . .
H15 H 0.268076 0.197273 0.829789 0.035 Uiso 1 1 calc R U . . .
C17 C 0.59536(12) 0.68451(17) 0.78545(12) 0.0245(3) Uani 1 1 d . . . . .
H17A H 0.610199 0.762240 0.748400 0.029 Uiso 1 1 calc R U . . .
H17B H 0.660998 0.645043 0.822742 0.029 Uiso 1 1 calc R U . . .
C18 C 0.53675(12) 0.73156(16) 0.85813(11) 0.0224(3) Uani 1 1 d . . . . .
C19 C 0.48413(14) 0.85468(18) 0.84585(13) 0.0318(4) Uani 1 1 d . . . . .
H19 H 0.484972 0.912252 0.792688 0.038 Uiso 1 1 calc R U . . .
C20 C 0.43034(15) 0.88993(19) 0.91447(14) 0.0374(4) Uani 1 1 d . . . . .
H20 H 0.393563 0.971276 0.907564 0.045 Uiso 1 1 calc R U . . .
C21 C 0.43189(14) 0.80316(19) 0.99315(13) 0.0328(4) Uani 1 1 d . . . . .
H21 H 0.396412 0.824439 1.040310 0.039 Uiso 1 1 calc R U . . .
C22 C 0.48776(14) 0.68346(18) 0.99996(13) 0.0317(4) Uani 1 1 d . . . . .
H22 H 0.489460 0.625418 1.053517 0.038 Uiso 1 1 calc R U . . .

loop_
_atom_site_aniso_label
_atom_site_aniso_U_11
_atom_site_aniso_U_22
_atom_site_aniso_U_33
_atom_site_aniso_U_23
_atom_site_aniso_U_13
_atom_site_aniso_U_12
Cl1 0.0307(2) 0.0236(2) 0.0298(2) -0.00964(14) 0.00755(16) 0.00148(14)
O1 0.0366(7) 0.0388(8) 0.0410(7) 0.0079(6) 0.0125(6) 0.0035(6)
N2 0.0191(6) 0.0219(7) 0.0216(6) 0.0049(5) 0.0072(5) 0.0020(5)
N9 0.0230(6) 0.0193(7) 0.0320(7) 0.0048(5) 0.0139(6) 0.0020(5)
N16 0.0283(7) 0.0236(7) 0.0260(7) -0.0028(5) 0.0109(5) -0.0008(5)
N23 0.0317(7) 0.0239(7) 0.0286(7) 0.0053(6) 0.0106(6) 0.0029(6)
C1 0.0214(7) 0.0240(8) 0.0266(8) 0.0078(6) 0.0108(6) 0.0038(6)
C3 0.0182(7) 0.0233(8) 0.0197(7) 0.0034(6) 0.0085(6) 0.0012(6)
C4 0.0246(8) 0.0213(8) 0.0235(7) 0.0043(6) 0.0095(6) 0.0012(6)
C5 0.0267(8) 0.0302(9) 0.0249(8) 0.0077(7) 0.0067(6) 0.0039(7)
C6 0.0239(8) 0.0401(10) 0.0226(8) 0.0024(7) 0.0046(6) -0.0002(7)
C7 0.0241(8) 0.0299(9) 0.0283(8) -0.0036(7) 0.0106(6) -0.0051(6)
C8 0.0208(7) 0.0225(8) 0.0252(8) 0.0035(6) 0.0122(6) 0.0002(6)
C10 0.0330(9) 0.0196(8) 0.0433(10) 0.0006(7) 0.0214(8) 0.0033(7)
C11 0.0249(7) 0.0169(7) 0.0247(7) 0.0032(6) 0.0100(6) 0.0039(6)
C12 0.0345(9) 0.0222(8) 0.0243(8) -0.0016(6) 0.0085(7) 0.0048(7)
C13 0.0280(8) 0.0219(8) 0.0405(10) -0.0031(7) 0.0034(7) -0.0013(6)
C14 0.0264(8) 0.0257(9) 0.0451(10) 0.0064(7) 0.0168(7) 0.0008(7)
C15 0.0347(9) 0.0284(9) 0.0296(8) 0.0009(7) 0.0180(7) 0.0028(7)
C17 0.0197(7) 0.0269(8) 0.0254(8) 0.0032(6) 0.0036(6) -0.0039(6)
C18 0.0195(7) 0.0217(8) 0.0225(7) 0.0016(6) 0.0002(6) -0.0031(6)
C19 0.0423(10) 0.0234(8) 0.0253(8) 0.0028(7) 0.0021(7) 0.0034(7)
C20 0.0447(11) 0.0292(9) 0.0331(9) -0.0047(7) 0.0017(8) 0.0138(8)
C21 0.0344(9) 0.0332(9) 0.0314(9) -0.0094(7) 0.0101(7) -0.0002(7)
C22 0.0408(10) 0.0276(9) 0.0299(8) 0.0026(7) 0.0154(7) -0.0015(7)

loop_
_atom_type_symbol
_atom_type_description
_atom_type_scat_dispersion_real
_atom_type_scat_dispersion_imag
_atom_type_scat_source
C C 0.0181 0.0091 'International Tables Vol C Tables 4.2.6.8 and 6.1.1.4'
H H 0.0000 0.0000 'International Tables Vol C Tables 4.2.6.8 and 6.1.1.4'
Cl Cl 0.3639 0.7018 'International Tables Vol C Tables 4.2.6.8 and 6.1.1.4'
N N 0.0311 0.0180 'International Tables Vol C Tables 4.2.6.8 and 6.1.1.4'
O O 0.0492 0.0322 'International Tables Vol C Tables 4.2.6.8 and 6.1.1.4'

loop_
_geom_angle_atom_site_label_1
_geom_angle_atom_site_label_2
_geom_angle_atom_site_label_3
_geom_angle
_geom_angle_site_symmetry_1
_geom_angle_site_symmetry_3
_geom_angle_publ_flag
H1A O1 H1B 109.5 . . ?
C1 N2 C3 108.26(13) . . ?
C1 N2 C17 125.93(13) . . ?
C3 N2 C17 125.79(13) . . ?
C1 N9 C8 108.47(13) . . ?
C1 N9 C10 126.32(14) . . ?
C8 N9 C10 125.22(14) . . ?
C15 N16 C11 116.30(14) . . ?
C22 N23 C18 117.16(15) . . ?
N2 C1 H1 124.8 . . ?
N9 C1 N2 110.35(14) . . ?
N9 C1 H1 124.8 . . ?
C4 C3 N2 131.69(15) . . ?
C4 C3 C8 121.93(14) . . ?
C8 C3 N2 106.37(13) . . ?
C3 C4 H4 122.0 . . ?
C5 C4 C3 116.05(15) . . ?
C5 C4 H4 122.0 . . ?
C4 C5 H5 119.0 . . ?
C4 C5 C6 121.96(15) . . ?
C6 C5 H5 119.0 . . ?
C5 C6 H6 119.0 . . ?
C7 C6 C5 121.91(15) . . ?
C7 C6 H6 119.0 . . ?
C6 C7 H7 121.9 . . ?
C6 C7 C8 116.13(15) . . ?
C8 C7 H7 121.9 . . ?
N9 C8 C3 106.54(13) . . ?
N9 C8 C7 131.45(15) . . ?
C7 C8 C3 122.01(15) . . ?
N9 C10 H10A 109.0 . . ?
N9 C10 H10B 109.0 . . ?
N9 C10 C11 112.73(13) . . ?
H10A C10 H10B 107.8 . . ?
C11 C10 H10A 109.0 . . ?
C11 C10 H10B 109.0 . . ?
N16 C11 C10 116.31(14) . . ?
N16 C11 C12 123.83(14) . . ?
C12 C11 C10 119.79(14) . . ?
C11 C12 H12 120.7 . . ?
C11 C12 C13 118.56(15) . . ?
C13 C12 H12 120.7 . . ?
C12 C13 H13 120.7 . . ?
C14 C13 C12 118.66(16) . . ?
C14 C13 H13 120.7 . . ?
C13 C14 H14 120.7 . . ?
C13 C14 C15 118.66(15) . . ?
C15 C14 H14 120.7 . . ?
N16 C15 C14 123.95(15) . . ?
N16 C15 H15 118.0 . . ?
C14 C15 H15 118.0 . . ?
N2 C17 H17A 109.3 . . ?
N2 C17 H17B 109.3 . . ?
N2 C17 C18 111.66(12) . . ?
H17A C17 H17B 107.9 . . ?
C18 C17 H17A 109.3 . . ?
C18 C17 H17B 109.3 . . ?
N23 C18 C17 115.18(14) . . ?
N23 C18 C19 123.09(16) . . ?
C19 C18 C17 121.74(15) . . ?
C18 C19 H19 120.7 . . ?
C20 C19 C18 118.50(16) . . ?
C20 C19 H19 120.7 . . ?
C19 C20 H20 120.4 . . ?
C21 C20 C19 119.26(16) . . ?
C21 C20 H20 120.4 . . ?
C20 C21 H21 121.0 . . ?
C20 C21 C22 118.06(17) . . ?
C22 C21 H21 121.0 . . ?
N23 C22 C21 123.93(16) . . ?
N23 C22 H22 118.0 . . ?
C21 C22 H22 118.0 . . ?

loop_
_geom_bond_atom_site_label_1
_geom_bond_atom_site_label_2
_geom_bond_distance
_geom_bond_site_symmetry_2
_geom_bond_publ_flag
O1 H1A 0.8500 . ?
O1 H1B 0.8499 . ?
N2 C1 1.329(2) . ?
N2 C3 1.3955(19) . ?
N2 C17 1.476(2) . ?
N9 C1 1.328(2) . ?
N9 C8 1.390(2) . ?
N9 C10 1.464(2) . ?
N16 C11 1.339(2) . ?
N16 C15 1.337(2) . ?
N23 C18 1.338(2) . ?
N23 C22 1.336(2) . ?
C1 H1 0.9300 . ?
C3 C4 1.391(2) . ?
C3 C8 1.393(2) . ?
C4 H4 0.9300 . ?
C4 C5 1.385(2) . ?
C5 H5 0.9300 . ?
C5 C6 1.403(3) . ?
C6 H6 0.9300 . ?
C6 C7 1.382(3) . ?
C7 H7 0.9300 . ?
C7 C8 1.391(2) . ?
C10 H10A 0.9700 . ?
C10 H10B 0.9700 . ?
C10 C11 1.509(2) . ?
C11 C12 1.381(2) . ?
C12 H12 0.9300 . ?
C12 C13 1.382(3) . ?
C13 H13 0.9300 . ?
C13 C14 1.375(3) . ?
C14 H14 0.9300 . ?
C14 C15 1.382(3) . ?
C15 H15 0.9300 . ?
C17 H17A 0.9700 . ?
C17 H17B 0.9700 . ?
C17 C18 1.508(2) . ?
C18 C19 1.387(2) . ?
C19 H19 0.9300 . ?
C19 C20 1.384(3) . ?
C20 H20 0.9300 . ?
C20 C21 1.378(3) . ?
C21 H21 0.9300 . ?
C21 C22 1.383(3) . ?
C22 H22 0.9300 . ?

loop_
_geom_torsion_atom_site_label_1
_geom_torsion_atom_site_label_2
_geom_torsion_atom_site_label_3
_geom_torsion_atom_site_label_4
_geom_torsion
_geom_torsion_site_symmetry_1
_geom_torsion_site_symmetry_2
_geom_torsion_site_symmetry_3
_geom_torsion_site_symmetry_4
_geom_torsion_publ_flag
N2 C3 C4 C5 179.46(15) . . . . ?
N2 C3 C8 N9 -0.93(16) . . . . ?
N2 C3 C8 C7 179.97(14) . . . . ?
N2 C17 C18 N23 78.94(17) . . . . ?
N2 C17 C18 C19 -100.99(17) . . . . ?
N9 C10 C11 N16 -43.6(2) . . . . ?
N9 C10 C11 C12 139.25(16) . . . . ?
N16 C11 C12 C13 -1.7(2) . . . . ?
N23 C18 C19 C20 -1.2(3) . . . . ?
C1 N2 C3 C4 -178.31(16) . . . . ?
C1 N2 C3 C8 0.43(16) . . . . ?
C1 N2 C17 C18 -96.36(17) . . . . ?
C1 N9 C8 C3 1.12(16) . . . . ?
C1 N9 C8 C7 -179.90(16) . . . . ?
C1 N9 C10 C11 102.99(18) . . . . ?
C3 N2 C1 N9 0.28(16) . . . . ?
C3 N2 C17 C18 81.74(18) . . . . ?
C3 C4 C5 C6 -0.2(2) . . . . ?
C4 C3 C8 N9 177.96(13) . . . . ?
C4 C3 C8 C7 -1.1(2) . . . . ?
C4 C5 C6 C7 -0.2(3) . . . . ?
C5 C6 C7 C8 0.0(2) . . . . ?
C6 C7 C8 N9 -178.22(15) . . . . ?
C6 C7 C8 C3 0.6(2) . . . . ?
C8 N9 C1 N2 -0.88(17) . . . . ?
C8 N9 C10 C11 -77.4(2) . . . . ?
C8 C3 C4 C5 0.9(2) . . . . ?
C10 N9 C1 N2 178.77(13) . . . . ?
C10 N9 C8 C3 -178.53(13) . . . . ?
C10 N9 C8 C7 0.5(3) . . . . ?
C10 C11 C12 C13 175.25(15) . . . . ?
C11 N16 C15 C14 1.3(2) . . . . ?
C11 C12 C13 C14 0.5(2) . . . . ?
C12 C13 C14 C15 1.4(3) . . . . ?
C13 C14 C15 N16 -2.4(3) . . . . ?
C15 N16 C11 C10 -176.24(14) . . . . ?
C15 N16 C11 C12 0.8(2) . . . . ?
C17 N2 C1 N9 178.65(13) . . . . ?
C17 N2 C3 C4 3.3(3) . . . . ?
C17 N2 C3 C8 -177.95(13) . . . . ?
C17 C18 C19 C20 178.76(16) . . . . ?
C18 N23 C22 C21 0.5(3) . . . . ?
C18 C19 C20 C21 0.9(3) . . . . ?
C19 C20 C21 C22 0.0(3) . . . . ?
C20 C21 C22 N23 -0.7(3) . . . . ?
C22 N23 C18 C17 -179.47(15) . . . . ?
C22 N23 C18 C19 0.5(2) . . . . ?
